data_4089131
loop_
_publ_author_name
'Iimura, Tomohiro'
'Akasaka, Naohiko'
'Iwamoto, Takeaki'

_publ_section_title
;
 A Dialkylsilylene-Pt(0) Complex with a DVTMS Ligand for the Catalytic
 Hydrosilylation of Functional Olefins
;
_journal_issue 24
_journal_name_full Organometallics
_journal_page_first 4071
_journal_paper_doi 10.1021/acs.organomet.6b00741
_journal_volume 35
_journal_year 2016
_chemical_formula_moiety 'C24 H58 O Pt Si7'
_chemical_formula_sum 'C24 H58 O Pt Si7'
_chemical_formula_weight 754.42
_space_group_crystal_system orthorhombic
_space_group_IT_number 19
_space_group_name_Hall 'P 2ac 2ab'
_space_group_name_H-M_alt 'P 21 21 21'
_atom_sites_solution_hydrogens geom
_audit_creation_method SHELXL-2014/7
_cell_angle_alpha 90
_cell_angle_beta 90
_cell_angle_gamma 90
_cell_formula_units_Z 4
_cell_length_a 9.4996(19)
_cell_length_b 17.176(3)
_cell_length_c 21.292(4)
_cell_measurement_reflns_used 9996
_cell_measurement_temperature 100(2)
_cell_measurement_theta_max 28.51
_cell_measurement_theta_min 2.25
_cell_volume 3474.1(11)
_computing_cell_refinement 'Bruker SAINT'
_computing_data_collection 'Bruker APEX2'
_computing_data_reduction 'Bruker SAINT'
_computing_molecular_graphics 'Bruker SHELXTL'
_computing_publication_material 'Bruker SHELXTL'
_computing_structure_refinement 'SHELXL-2014 (Sheldrick 2014)'
_computing_structure_solution 'SHELXS-97 (Sheldrick 2008)'
_diffrn_ambient_temperature 100(2)
_diffrn_detector_area_resol_mean 8.333
_diffrn_measured_fraction_theta_full 0.999
_diffrn_measured_fraction_theta_max 0.999
_diffrn_measurement_device_type 'Bruker APEXII CCD area detector'
_diffrn_measurement_method 'phi and omega scans'
_diffrn_radiation_monochromator 'Bruker Helios multilayer confocal mirror'
_diffrn_radiation_source 'Bruker TXS fine-focus rotating anode'
_diffrn_radiation_type MoK\a
_diffrn_radiation_wavelength 0.71073
_diffrn_reflns_av_R_equivalents 0.0509
_diffrn_reflns_av_unetI/netI 0.0483
_diffrn_reflns_Laue_measured_fraction_full 0.999
_diffrn_reflns_Laue_measured_fraction_max 0.999
_diffrn_reflns_limit_h_max 11
_diffrn_reflns_limit_h_min -11
_diffrn_reflns_limit_k_max 20
_diffrn_reflns_limit_k_min -20
_diffrn_reflns_limit_l_max 25
_diffrn_reflns_limit_l_min -25
_diffrn_reflns_number 34684
_diffrn_reflns_point_group_measured_fraction_full 0.998
_diffrn_reflns_point_group_measured_fraction_max 0.998
_diffrn_reflns_theta_full 25.242
_diffrn_reflns_theta_max 25.494
_diffrn_reflns_theta_min 1.523
_exptl_absorpt_coefficient_mu 4.296
_exptl_absorpt_correction_T_max 0.7458
_exptl_absorpt_correction_T_min 0.5328
_exptl_absorpt_correction_type empirical
_exptl_absorpt_process_details 'SADABS Sheldrick 1996'
_exptl_crystal_colour yellow
_exptl_crystal_density_diffrn 1.442
_exptl_crystal_description needle
_exptl_crystal_F_000 1544
_exptl_crystal_size_max 0.300
_exptl_crystal_size_mid 0.020
_exptl_crystal_size_min 0.020
_refine_diff_density_max 0.643
_refine_diff_density_min -0.396
_refine_diff_density_rms 0.073
_refine_ls_abs_structure_details
;
 Flack x determined using 2487 quotients [(I+)-(I-)]/[(I+)+(I-)]
 (Parsons, Flack and Wagner, Acta Cryst. B69 (2013) 249-259).
;
_refine_ls_abs_structure_Flack -0.003(3)
_refine_ls_extinction_method none
_refine_ls_goodness_of_fit_ref 0.837
_refine_ls_hydrogen_treatment constr
_refine_ls_matrix_type full
_refine_ls_number_parameters 314
_refine_ls_number_reflns 6460
_refine_ls_number_restraints 0
_refine_ls_restrained_S_all 0.837
_refine_ls_R_factor_all 0.0238
_refine_ls_R_factor_gt 0.0196
_refine_ls_shift/su_max 0.002
_refine_ls_shift/su_mean 0.000
_refine_ls_structure_factor_coef Fsqd
_refine_ls_weighting_details 'w=1/[\s^2^(Fo^2^)] where P=(Fo^2^+2Fc^2^)/3'
_refine_ls_weighting_scheme calc
_refine_ls_wR_factor_gt 0.0394
_refine_ls_wR_factor_ref 0.0403
_reflns_Friedel_coverage 0.775
_reflns_Friedel_fraction_full 0.996
_reflns_Friedel_fraction_max 0.996
_reflns_number_gt 6019
_reflns_number_total 6460
_reflns_threshold_expression 'I > 2\s(I)'
_cod_data_source_file om6b00741_si_003.cif
_cod_data_source_block compound_5_(NA59b)
_cod_original_cell_volume 3474.1(12)
_cod_database_code 4089131
_shelx_shelxl_version_number 2014/7
_shelx_space_group_comment
;
The symmetry employed for this shelxl refinement is uniquely defined
by the following loop, which should always be used as a source of
symmetry information in preference to the above space-group names.
They are only intended as comments.
;
_shelx_estimated_absorpt_t_min 0.359
_shelx_estimated_absorpt_t_max 0.919

loop_
_space_group_symop_operation_xyz
'x, y, z'
'-x+1/2, -y, z+1/2'
'x+1/2, -y+1/2, -z'
'-x, y+1/2, -z+1/2'

loop_
_atom_site_label
_atom_site_type_symbol
_atom_site_fract_x
_atom_site_fract_y
_atom_site_fract_z
_atom_site_U_iso_or_equiv
_atom_site_adp_type
_atom_site_occupancy
_atom_site_site_symmetry_order
_atom_site_calc_flag
_atom_site_refinement_flags_posn
_atom_site_refinement_flags_adp
C1 C 0.5898(5) 0.5451(3) 0.6196(2) 0.0224(12) Uani 1 1 d . .
H1 H 0.5891 0.5004 0.6458 0.027 Uiso 1 1 calc R U
H2 H 0.5839 0.5395 0.5753 0.027 Uiso 1 1 calc R U
C2 C 0.5996(5) 0.6207(3) 0.6468(2) 0.0189(11) Uani 1 1 d . .
H3 H 0.6000 0.6641 0.6191 0.023 Uiso 1 1 calc R U
C3 C 0.2059(5) 0.6797(3) 0.6142(3) 0.0237(11) Uani 1 1 d . .
H4 H 0.1316 0.6578 0.6382 0.028 Uiso 1 1 calc R U
H5 H 0.2038 0.6765 0.5696 0.028 Uiso 1 1 calc R U
C4 C 0.3197(5) 0.7170(3) 0.6446(2) 0.0172(11) Uani 1 1 d . .
H6 H 0.3922 0.7383 0.6191 0.021 Uiso 1 1 calc R U
C5 C 0.5764(6) 0.5516(3) 0.7787(2) 0.0278(14) Uani 1 1 d . .
H7 H 0.5849 0.5638 0.8235 0.042 Uiso 1 1 calc R U
H8 H 0.6447 0.5112 0.7675 0.042 Uiso 1 1 calc R U
H9 H 0.4810 0.5329 0.7699 0.042 Uiso 1 1 calc R U
C6 C 0.7922(5) 0.6779(3) 0.7481(2) 0.0259(13) Uani 1 1 d . .
H10 H 0.8099 0.7243 0.7225 0.039 Uiso 1 1 calc R U
H11 H 0.8614 0.6376 0.7376 0.039 Uiso 1 1 calc R U
H12 H 0.8002 0.6913 0.7927 0.039 Uiso 1 1 calc R U
C7 C 0.2135(6) 0.6616(3) 0.7720(3) 0.0291(14) Uani 1 1 d . .
H13 H 0.2361 0.6075 0.7616 0.044 Uiso 1 1 calc R U
H14 H 0.1169 0.6732 0.7588 0.044 Uiso 1 1 calc R U
H15 H 0.2220 0.6694 0.8174 0.044 Uiso 1 1 calc R U
C8 C 0.2996(5) 0.8297(3) 0.7531(2) 0.0241(12) Uani 1 1 d . .
H16 H 0.3210 0.8372 0.7977 0.036 Uiso 1 1 calc R U
H17 H 0.2000 0.8412 0.7455 0.036 Uiso 1 1 calc R U
H18 H 0.3581 0.8648 0.7278 0.036 Uiso 1 1 calc R U
C9 C 0.2173(5) 0.4190(3) 0.5411(2) 0.0129(11) Uani 1 1 d . .
C10 C 0.2222(5) 0.3913(3) 0.47086(19) 0.0147(10) Uani 1 1 d . .
H19 H 0.3120 0.3638 0.4628 0.018 Uiso 1 1 calc R U
H20 H 0.1442 0.3543 0.4630 0.018 Uiso 1 1 calc R U
C11 C 0.2091(5) 0.4605(3) 0.4264(2) 0.0144(11) Uani 1 1 d . .
H21 H 0.1092 0.4764 0.4234 0.017 Uiso 1 1 calc R U
H22 H 0.2413 0.4451 0.3840 0.017 Uiso 1 1 calc R U
C12 C 0.2996(5) 0.5312(3) 0.4503(2) 0.0134(11) Uani 1 1 d . .
C13 C 0.5211(5) 0.3569(3) 0.5683(2) 0.0215(12) Uani 1 1 d . .
H23 H 0.5792 0.3344 0.6017 0.032 Uiso 1 1 calc R U
H24 H 0.5481 0.4113 0.5616 0.032 Uiso 1 1 calc R U
H25 H 0.5353 0.3274 0.5294 0.032 Uiso 1 1 calc R U
C14 C 0.3164(5) 0.3773(3) 0.6764(2) 0.0213(12) Uani 1 1 d . .
H26 H 0.2192 0.3694 0.6904 0.032 Uiso 1 1 calc R U
H27 H 0.3428 0.4320 0.6825 0.032 Uiso 1 1 calc R U
H28 H 0.3795 0.3439 0.7009 0.032 Uiso 1 1 calc R U
C15 C 0.2891(6) 0.2468(3) 0.5773(2) 0.0248(13) Uani 1 1 d . .
H29 H 0.3610 0.2141 0.5972 0.037 Uiso 1 1 calc R U
H30 H 0.2875 0.2366 0.5320 0.037 Uiso 1 1 calc R U
H31 H 0.1967 0.2346 0.5953 0.037 Uiso 1 1 calc R U
C16 C 0.0003(6) 0.4907(3) 0.6381(2) 0.0265(13) Uani 1 1 d . .
H32 H -0.0015 0.5435 0.6206 0.040 Uiso 1 1 calc R U
H33 H 0.0772 0.4865 0.6686 0.040 Uiso 1 1 calc R U
H34 H -0.0895 0.4799 0.6590 0.040 Uiso 1 1 calc R U
C17 C -0.1026(6) 0.4396(3) 0.5099(2) 0.0243(12) Uani 1 1 d . .
H35 H -0.1979 0.4310 0.5261 0.037 Uiso 1 1 calc R U
H36 H -0.0857 0.4050 0.4740 0.037 Uiso 1 1 calc R U
H37 H -0.0929 0.4939 0.4964 0.037 Uiso 1 1 calc R U
C18 C -0.0293(5) 0.3205(3) 0.6025(3) 0.0272(12) Uani 1 1 d . .
H38 H -0.1304 0.3218 0.6117 0.041 Uiso 1 1 calc R U
H39 H 0.0228 0.3077 0.6409 0.041 Uiso 1 1 calc R U
H40 H -0.0105 0.2809 0.5704 0.041 Uiso 1 1 calc R U
C19 C 0.3134(6) 0.7126(3) 0.4504(3) 0.0264(13) Uani 1 1 d . .
H41 H 0.3823 0.7205 0.4167 0.040 Uiso 1 1 calc R U
H42 H 0.3629 0.7042 0.4902 0.040 Uiso 1 1 calc R U
H43 H 0.2533 0.7588 0.4539 0.040 Uiso 1 1 calc R U
C20 C 0.0336(5) 0.6324(3) 0.4767(2) 0.0217(12) Uani 1 1 d . .
H44 H 0.0084 0.6872 0.4829 0.033 Uiso 1 1 calc R U
H45 H 0.0448 0.6070 0.5177 0.033 Uiso 1 1 calc R U
H46 H -0.0410 0.6062 0.4530 0.033 Uiso 1 1 calc R U
C21 C 0.1438(5) 0.6301(3) 0.3484(2) 0.0241(13) Uani 1 1 d . .
H47 H 0.0868 0.6769 0.3417 0.036 Uiso 1 1 calc R U
H48 H 0.0873 0.5838 0.3388 0.036 Uiso 1 1 calc R U
H49 H 0.2263 0.6316 0.3208 0.036 Uiso 1 1 calc R U
C22 C 0.5577(5) 0.4319(3) 0.4071(2) 0.0246(13) Uani 1 1 d . .
H50 H 0.6470 0.4336 0.3842 0.037 Uiso 1 1 calc R U
H51 H 0.4924 0.3966 0.3856 0.037 Uiso 1 1 calc R U
H52 H 0.5744 0.4130 0.4499 0.037 Uiso 1 1 calc R U
C23 C 0.6103(6) 0.5982(3) 0.4487(2) 0.0293(12) Uani 1 1 d . .
H53 H 0.7006 0.5712 0.4532 0.044 Uiso 1 1 calc R U
H54 H 0.5755 0.6135 0.4902 0.044 Uiso 1 1 calc R U
H55 H 0.6232 0.6448 0.4227 0.044 Uiso 1 1 calc R U
C24 C 0.4680(6) 0.5605(3) 0.3258(2) 0.0309(14) Uani 1 1 d . .
H56 H 0.4445 0.6159 0.3228 0.046 Uiso 1 1 calc R U
H57 H 0.3946 0.5297 0.3051 0.046 Uiso 1 1 calc R U
H58 H 0.5586 0.5509 0.3052 0.046 Uiso 1 1 calc R U
Pt1 Pt 0.38899(2) 0.60443(2) 0.60873(2) 0.01475(5) Uani 1 1 d . .
Si1 Si 0.47981(14) 0.53181(8) 0.41036(6) 0.0175(3) Uani 1 1 d . .
Si2 Si 0.20277(15) 0.62613(7) 0.43212(6) 0.0158(3) Uani 1 1 d . .
Si3 Si 0.61173(16) 0.64076(7) 0.73176(6) 0.0166(3) Uani 1 1 d . .
Si4 Si 0.30112(14) 0.51876(7) 0.53856(6) 0.0123(3) Uani 1 1 d . .
Si5 Si 0.33711(15) 0.72739(8) 0.73070(6) 0.0156(3) Uani 1 1 d . .
Si6 Si 0.33125(14) 0.35196(8) 0.59152(6) 0.0146(3) Uani 1 1 d . .
Si7 Si 0.02850(14) 0.41843(8) 0.57292(6) 0.0171(3) Uani 1 1 d . .
O1 O 0.4998(3) 0.70868(19) 0.75294(15) 0.0170(8) Uani 1 1 d . .

loop_
_atom_site_aniso_label
_atom_site_aniso_U_11
_atom_site_aniso_U_22
_atom_site_aniso_U_33
_atom_site_aniso_U_23
_atom_site_aniso_U_13
_atom_site_aniso_U_12
C1 0.028(3) 0.021(3) 0.018(3) -0.001(2) -0.005(2) 0.001(2)
C2 0.018(3) 0.021(3) 0.018(2) 0.0036(19) 0.000(2) -0.004(2)
C3 0.027(3) 0.024(3) 0.020(3) -0.010(3) -0.008(3) 0.001(2)
C4 0.021(3) 0.014(3) 0.017(3) -0.002(2) 0.000(2) 0.000(2)
C5 0.034(4) 0.026(3) 0.023(3) 0.006(2) 0.001(2) 0.002(3)
C6 0.020(3) 0.033(3) 0.024(3) -0.007(3) -0.008(2) 0.004(3)
C7 0.029(3) 0.030(3) 0.028(3) 0.006(3) -0.001(3) 0.003(3)
C8 0.023(3) 0.028(3) 0.021(3) -0.007(2) -0.001(2) 0.004(2)
C9 0.018(3) 0.011(2) 0.010(2) -0.0028(19) 0.001(2) 0.0004(19)
C10 0.017(2) 0.011(2) 0.016(2) -0.001(2) -0.0016(19) -0.002(2)
C11 0.016(3) 0.014(3) 0.013(3) -0.003(2) -0.003(2) 0.001(2)
C12 0.015(3) 0.011(2) 0.014(3) 0.000(2) -0.004(2) 0.000(2)
C13 0.021(3) 0.027(3) 0.016(3) -0.003(2) 0.002(2) 0.006(2)
C14 0.027(3) 0.023(3) 0.014(2) 0.003(2) -0.001(2) 0.000(2)
C15 0.034(3) 0.017(3) 0.024(3) 0.003(2) 0.002(3) 0.000(2)
C16 0.022(3) 0.030(3) 0.027(3) -0.005(3) 0.005(2) 0.004(3)
C17 0.012(3) 0.028(3) 0.033(3) 0.000(2) 0.002(3) 0.000(3)
C18 0.025(3) 0.030(3) 0.026(3) 0.006(3) 0.005(3) -0.005(2)
C19 0.034(3) 0.017(3) 0.029(3) 0.001(2) -0.008(3) 0.001(3)
C20 0.025(3) 0.019(3) 0.022(3) -0.004(2) -0.007(2) 0.006(2)
C21 0.024(3) 0.024(3) 0.024(3) 0.003(2) -0.006(2) 0.005(2)
C22 0.017(3) 0.028(3) 0.029(3) 0.001(2) 0.009(2) 0.007(2)
C23 0.022(3) 0.029(3) 0.037(3) 0.007(3) 0.003(3) -0.001(3)
C24 0.029(3) 0.041(3) 0.022(3) 0.010(3) 0.009(3) 0.002(3)
Pt1 0.01882(9) 0.01262(8) 0.01282(8) -0.00163(8) -0.00363(9) -0.00124(9)
Si1 0.0161(7) 0.0195(8) 0.0167(8) 0.0041(6) 0.0016(6) 0.0002(6)
Si2 0.0196(8) 0.0124(8) 0.0153(7) 0.0008(5) -0.0048(6) 0.0024(6)
Si3 0.0177(7) 0.0151(6) 0.0169(7) -0.0012(5) -0.0043(7) -0.0008(7)
Si4 0.0140(7) 0.0114(7) 0.0114(7) -0.0021(5) -0.0020(6) 0.0002(6)
Si5 0.0173(7) 0.0154(7) 0.0140(7) -0.0002(6) -0.0015(6) -0.0004(6)
Si6 0.0176(7) 0.0138(7) 0.0123(7) 0.0002(5) -0.0001(5) 0.0005(6)
Si7 0.0140(7) 0.0198(8) 0.0177(7) -0.0008(6) 0.0022(6) -0.0015(6)
O1 0.0182(18) 0.0186(19) 0.0143(18) -0.0015(15) -0.0056(15) 0.0008(15)

loop_
_atom_type_symbol
_atom_type_description
_atom_type_scat_dispersion_real
_atom_type_scat_dispersion_imag
_atom_type_scat_source
C C 0.0033 0.0016 'International Tables Vol C Tables 4.2.6.8 and 6.1.1.4'
H H 0.0000 0.0000 'International Tables Vol C Tables 4.2.6.8 and 6.1.1.4'
O O 0.0106 0.0060 'International Tables Vol C Tables 4.2.6.8 and 6.1.1.4'
Si Si 0.0817 0.0704 'International Tables Vol C Tables 4.2.6.8 and 6.1.1.4'
Pt Pt -1.7033 8.3905 'International Tables Vol C Tables 4.2.6.8 and 6.1.1.4'

loop_
_geom_angle_atom_site_label_1
_geom_angle_atom_site_label_2
_geom_angle_atom_site_label_3
_geom_angle
C2 C1 Pt1 71.0(3)
C2 C1 H1 120.0
Pt1 C1 H1 115.8
C2 C1 H2 120.0
Pt1 C1 H2 83.7
H1 C1 H2 120.0
C1 C2 Si3 124.9(3)
C1 C2 Pt1 70.8(3)
Si3 C2 Pt1 116.5(2)
C1 C2 H3 117.5
Si3 C2 H3 117.5
Pt1 C2 H3 82.7
C4 C3 Pt1 71.4(3)
C4 C3 H4 120.0
Pt1 C3 H4 112.9
C4 C3 H5 120.0
Pt1 C3 H5 85.9
H4 C3 H5 120.0
C3 C4 Si5 124.5(4)
C3 C4 Pt1 70.6(3)
Si5 C4 Pt1 113.9(2)
C3 C4 H6 117.8
Si5 C4 H6 117.8
Pt1 C4 H6 85.5
Si3 C5 H7 109.5
Si3 C5 H8 109.5
H7 C5 H8 109.5
Si3 C5 H9 109.5
H7 C5 H9 109.5
H8 C5 H9 109.5
Si3 C6 H10 109.5
Si3 C6 H11 109.5
H10 C6 H11 109.5
Si3 C6 H12 109.5
H10 C6 H12 109.5
H11 C6 H12 109.5
Si5 C7 H13 109.5
Si5 C7 H14 109.5
H13 C7 H14 109.5
Si5 C7 H15 109.5
H13 C7 H15 109.5
H14 C7 H15 109.5
Si5 C8 H16 109.5
Si5 C8 H17 109.5
H16 C8 H17 109.5
Si5 C8 H18 109.5
H16 C8 H18 109.5
H17 C8 H18 109.5
C10 C9 Si4 103.6(3)
C10 C9 Si6 109.6(3)
Si4 C9 Si6 108.9(2)
C10 C9 Si7 111.3(3)
Si4 C9 Si7 114.1(2)
Si6 C9 Si7 109.2(2)
C11 C10 C9 110.6(4)
C11 C10 H19 109.5
C9 C10 H19 109.5
C11 C10 H20 109.5
C9 C10 H20 109.5
H19 C10 H20 108.1
C10 C11 C12 110.9(4)
C10 C11 H21 109.5
C12 C11 H21 109.5
C10 C11 H22 109.5
C12 C11 H22 109.5
H21 C11 H22 108.0
C11 C12 Si4 103.8(3)
C11 C12 Si1 110.5(3)
Si4 C12 Si1 115.9(2)
C11 C12 Si2 109.3(3)
Si4 C12 Si2 107.5(2)
Si1 C12 Si2 109.6(2)
Si6 C13 H23 109.5
Si6 C13 H24 109.5
H23 C13 H24 109.5
Si6 C13 H25 109.5
H23 C13 H25 109.5
H24 C13 H25 109.5
Si6 C14 H26 109.5
Si6 C14 H27 109.5
H26 C14 H27 109.5
Si6 C14 H28 109.5
H26 C14 H28 109.5
H27 C14 H28 109.5
Si6 C15 H29 109.5
Si6 C15 H30 109.5
H29 C15 H30 109.5
Si6 C15 H31 109.5
H29 C15 H31 109.5
H30 C15 H31 109.5
Si7 C16 H32 109.5
Si7 C16 H33 109.5
H32 C16 H33 109.5
Si7 C16 H34 109.5
H32 C16 H34 109.5
H33 C16 H34 109.5
Si7 C17 H35 109.5
Si7 C17 H36 109.5
H35 C17 H36 109.5
Si7 C17 H37 109.5
H35 C17 H37 109.5
H36 C17 H37 109.5
Si7 C18 H38 109.5
Si7 C18 H39 109.5
H38 C18 H39 109.5
Si7 C18 H40 109.5
H38 C18 H40 109.5
H39 C18 H40 109.5
Si2 C19 H41 109.5
Si2 C19 H42 109.5
H41 C19 H42 109.5
Si2 C19 H43 109.5
H41 C19 H43 109.5
H42 C19 H43 109.5
Si2 C20 H44 109.5
Si2 C20 H45 109.5
H44 C20 H45 109.5
Si2 C20 H46 109.5
H44 C20 H46 109.5
H45 C20 H46 109.5
Si2 C21 H47 109.5
Si2 C21 H48 109.5
H47 C21 H48 109.5
Si2 C21 H49 109.5
H47 C21 H49 109.5
H48 C21 H49 109.5
Si1 C22 H50 109.5
Si1 C22 H51 109.5
H50 C22 H51 109.5
Si1 C22 H52 109.5
H50 C22 H52 109.5
H51 C22 H52 109.5
Si1 C23 H53 109.5
Si1 C23 H54 109.5
H53 C23 H54 109.5
Si1 C23 H55 109.5
H53 C23 H55 109.5
H54 C23 H55 109.5
Si1 C24 H56 109.5
Si1 C24 H57 109.5
H56 C24 H57 109.5
Si1 C24 H58 109.5
H56 C24 H58 109.5
H57 C24 H58 109.5
C3 Pt1 C1 167.48(18)
C3 Pt1 C2 129.82(17)
C1 Pt1 C2 38.21(17)
C3 Pt1 C4 37.96(17)
C1 Pt1 C4 129.97(18)
C2 Pt1 C4 91.88(18)
C3 Pt1 Si4 97.30(13)
C1 Pt1 Si4 95.15(13)
C2 Pt1 Si4 132.08(13)
C4 Pt1 Si4 134.31(13)
C24 Si1 C22 103.3(2)
C24 Si1 C23 107.4(2)
C22 Si1 C23 108.3(2)
C24 Si1 C12 112.1(2)
C22 Si1 C12 111.4(2)
C23 Si1 C12 113.7(2)
C19 Si2 C20 109.5(2)
C19 Si2 C21 109.9(2)
C20 Si2 C21 103.0(2)
C19 Si2 C12 111.5(2)
C20 Si2 C12 111.1(2)
C21 Si2 C12 111.6(2)
O1 Si3 C2 111.2(2)
O1 Si3 C5 108.7(2)
C2 Si3 C5 111.2(2)
O1 Si3 C6 107.6(2)
C2 Si3 C6 107.7(2)
C5 Si3 C6 110.4(3)
C9 Si4 C12 97.3(2)
C9 Si4 Pt1 136.69(15)
C12 Si4 Pt1 125.94(15)
O1 Si5 C4 110.5(2)
O1 Si5 C7 109.8(2)
C4 Si5 C7 110.8(2)
O1 Si5 C8 106.9(2)
C4 Si5 C8 109.2(2)
C7 Si5 C8 109.5(2)
C14 Si6 C13 108.6(2)
C14 Si6 C15 111.4(2)
C13 Si6 C15 101.9(2)
C14 Si6 C9 111.2(2)
C13 Si6 C9 111.7(2)
C15 Si6 C9 111.6(2)
C17 Si7 C18 102.7(2)
C17 Si7 C16 107.9(2)
C18 Si7 C16 107.6(2)
C17 Si7 C9 111.7(2)
C18 Si7 C9 113.3(2)
C16 Si7 C9 113.0(2)
Si3 O1 Si5 131.8(2)

loop_
_geom_bond_atom_site_label_1
_geom_bond_atom_site_label_2
_geom_bond_distance
C1 C2 1.424(6)
C1 Pt1 2.175(5)
C1 H1 0.9500
C1 H2 0.9500
C2 Si3 1.845(5)
C2 Pt1 2.177(5)
C2 H3 0.9500
C3 C4 1.415(6)
C3 Pt1 2.170(5)
C3 H4 0.9500
C3 H5 0.9500
C4 Si5 1.849(5)
C4 Pt1 2.181(5)
C4 H6 0.9500
C5 Si3 1.859(5)
C5 H7 0.9800
C5 H8 0.9800
C5 H9 0.9800
C6 Si3 1.862(5)
C6 H10 0.9800
C6 H11 0.9800
C6 H12 0.9800
C7 Si5 1.851(5)
C7 H13 0.9800
C7 H14 0.9800
C7 H15 0.9800
C8 Si5 1.855(5)
C8 H16 0.9800
C8 H17 0.9800
C8 H18 0.9800
C9 C10 1.570(6)
C9 Si4 1.891(5)
C9 Si6 1.910(5)
C9 Si7 1.917(5)
C10 C11 1.525(6)
C10 H19 0.9900
C10 H20 0.9900
C11 C12 1.572(6)
C11 H21 0.9900
C11 H22 0.9900
C12 Si4 1.891(5)
C12 Si1 1.911(5)
C12 Si2 1.912(5)
C13 Si6 1.872(5)
C13 H23 0.9800
C13 H24 0.9800
C13 H25 0.9800
C14 Si6 1.864(5)
C14 H26 0.9800
C14 H27 0.9800
C14 H28 0.9800
C15 Si6 1.875(5)
C15 H29 0.9800
C15 H30 0.9800
C15 H31 0.9800
C16 Si7 1.881(5)
C16 H32 0.9800
C16 H33 0.9800
C16 H34 0.9800
C17 Si7 1.867(5)
C17 H35 0.9800
C17 H36 0.9800
C17 H37 0.9800
C18 Si7 1.879(5)
C18 H38 0.9800
C18 H39 0.9800
C18 H40 0.9800
C19 Si2 1.861(5)
C19 H41 0.9800
C19 H42 0.9800
C19 H43 0.9800
C20 Si2 1.870(5)
C20 H44 0.9800
C20 H45 0.9800
C20 H46 0.9800
C21 Si2 1.870(5)
C21 H47 0.9800
C21 H48 0.9800
C21 H49 0.9800
C22 Si1 1.871(5)
C22 H50 0.9800
C22 H51 0.9800
C22 H52 0.9800
C23 Si1 1.872(5)
C23 H53 0.9800
C23 H54 0.9800
C23 H55 0.9800
C24 Si1 1.870(5)
C24 H56 0.9800
C24 H57 0.9800
C24 H58 0.9800
Pt1 Si4 2.2572(13)
Si3 O1 1.642(3)
Si5 O1 1.648(4)

loop_
_geom_torsion_atom_site_label_1
_geom_torsion_atom_site_label_2
_geom_torsion_atom_site_label_3
_geom_torsion_atom_site_label_4
_geom_torsion
Pt1 C1 C2 Si3 109.5(4)
Pt1 C3 C4 Si5 -106.3(4)
Si4 C9 C10 C11 -31.8(4)
Si6 C9 C10 C11 -147.9(3)
Si7 C9 C10 C11 91.2(4)
C9 C10 C11 C12 41.8(5)
C10 C11 C12 Si4 -29.4(4)
C10 C11 C12 Si1 95.4(4)
C10 C11 C12 Si2 -143.9(3)
C1 C2 Si3 O1 -131.8(4)
Pt1 C2 Si3 O1 -47.5(3)
C1 C2 Si3 C5 -10.5(5)
Pt1 C2 Si3 C5 73.8(3)
C1 C2 Si3 C6 110.6(5)
Pt1 C2 Si3 C6 -165.2(2)
C10 C9 Si4 C12 12.3(3)
Si6 C9 Si4 C12 128.9(2)
Si7 C9 Si4 C12 -108.8(3)
C10 C9 Si4 Pt1 -165.8(2)
Si6 C9 Si4 Pt1 -49.2(3)
Si7 C9 Si4 Pt1 73.1(3)
C11 C12 Si4 C9 9.0(3)
Si1 C12 Si4 C9 -112.3(3)
Si2 C12 Si4 C9 124.7(2)
C11 C12 Si4 Pt1 -172.7(2)
Si1 C12 Si4 Pt1 66.0(3)
Si2 C12 Si4 Pt1 -57.0(3)
C3 C4 Si5 O1 136.7(4)
Pt1 C4 Si5 O1 54.5(3)
C3 C4 Si5 C7 14.7(5)
Pt1 C4 Si5 C7 -67.4(3)
C3 C4 Si5 C8 -106.0(4)
Pt1 C4 Si5 C8 171.8(2)
C2 Si3 O1 Si5 38.3(3)
C5 Si3 O1 Si5 -84.5(3)
C6 Si3 O1 Si5 156.0(3)
C4 Si5 O1 Si3 -42.3(3)
C7 Si5 O1 Si3 80.2(3)
C8 Si5 O1 Si3 -161.0(3)
